data_7122061
loop_
_publ_author_name
'Cole, Bren E.'
'Falcones, Ingemar B.'
'Cheisson, Thibault'
'Manor, Brian C.'
'Carroll, Patrick J.'
'Schelter, Eric J.'

_publ_section_title
;
 A molecular basis to rare earth separations for recycling: tuning the
 TriNOx ligand properties for improved performance.
;
_journal_issue 73
_journal_name_full 'Chemical communications (Cambridge, England)'
_journal_page_first 10276
_journal_page_last 10279
_journal_paper_doi 10.1039/c8cc04409k
_journal_volume 54
_journal_year 2018
_chemical_formula_moiety 'C36 H54 N4 O6'
_chemical_formula_sum 'C36 H54 N4 O6'
_chemical_formula_weight 638.83
_space_group_crystal_system trigonal
_space_group_IT_number 147
_space_group_name_Hall '-P 3'
_space_group_name_H-M_alt 'P -3'
_symmetry_space_group_name_Hall '-P 3'
_symmetry_space_group_name_H-M 'P -3'
_atom_sites_solution_hydrogens geom
_atom_sites_solution_primary direct
_audit_creation_date 2016-07-19
_audit_creation_method
;
Olex2 1.2
(compiled 2016.02.19 svn.r3266 for OlexSys, GUI svn.r5155)
;
_audit_update_record
;
2017-12-21 deposited with the CCDC.
2018-07-30 downloaded from the CCDC.
;
_cell_angle_alpha 90
_cell_angle_beta 90
_cell_angle_gamma 120
_cell_formula_units_Z 2
_cell_length_a 15.7140(7)
_cell_length_b 15.7140(7)
_cell_length_c 9.1939(4)
_cell_measurement_reflns_used 9947
_cell_measurement_temperature 100
_cell_measurement_theta_max 25.37
_cell_measurement_theta_min 3.41
_cell_volume 1966.09(15)
_computing_data_collection 'Bruker APEX3 v2016.1-0'
_computing_data_reduction 'Bruker SAINT v8.37A'
_computing_molecular_graphics 'Olex2 (Dolomanov et al., 2009)'
_computing_publication_material 'Olex2 (Dolomanov et al., 2009)'
_computing_structure_refinement 'XL (Sheldrick, 2008)'
_computing_structure_solution 'XT (Sheldrick, 2015)'
_diffrn_ambient_temperature 100
_diffrn_measured_fraction_theta_full 0.999
_diffrn_measured_fraction_theta_max 0.999
_diffrn_measurement_device 'CMOS area detector'
_diffrn_measurement_device_type 'Bruker D8QUEST'
_diffrn_measurement_method '\w and \f scans'
_diffrn_radiation_monochromator graphite
_diffrn_radiation_type MoK\a
_diffrn_radiation_wavelength 0.71075
_diffrn_reflns_av_R_equivalents 0.0659
_diffrn_reflns_av_unetI/netI 0.0176
_diffrn_reflns_Laue_measured_fraction_full 0.999
_diffrn_reflns_Laue_measured_fraction_max 0.999
_diffrn_reflns_limit_h_max 18
_diffrn_reflns_limit_h_min -18
_diffrn_reflns_limit_k_max 18
_diffrn_reflns_limit_k_min -18
_diffrn_reflns_limit_l_max 11
_diffrn_reflns_limit_l_min -11
_diffrn_reflns_number 57106
_diffrn_reflns_point_group_measured_fraction_full 0.999
_diffrn_reflns_point_group_measured_fraction_max 0.999
_diffrn_reflns_theta_full 25.242
_diffrn_reflns_theta_max 25.371
_diffrn_reflns_theta_min 2.592
_diffrn_source 'sealed tube'
_exptl_absorpt_coefficient_mu 0.073
_exptl_absorpt_correction_T_max 0.7452
_exptl_absorpt_correction_T_min 0.6846
_exptl_absorpt_correction_type multi-scan
_exptl_absorpt_process_details 'SADABS v2014/5'
_exptl_crystal_colour colourless
_exptl_crystal_colour_primary colourless
_exptl_crystal_density_diffrn 1.079
_exptl_crystal_description prism
_exptl_crystal_F_000 692
_exptl_crystal_size_max 0.25
_exptl_crystal_size_mid 0.09
_exptl_crystal_size_min 0.03
_refine_diff_density_max 0.579
_refine_diff_density_min -0.554
_refine_diff_density_rms 0.150
_refine_ls_extinction_method none
_refine_ls_goodness_of_fit_ref 1.149
_refine_ls_hydrogen_treatment constr
_refine_ls_matrix_type full
_refine_ls_number_parameters 145
_refine_ls_number_reflns 2408
_refine_ls_number_restraints 0
_refine_ls_restrained_S_all 1.149
_refine_ls_R_factor_all 0.0684
_refine_ls_R_factor_gt 0.0576
_refine_ls_shift/su_max 0.000
_refine_ls_shift/su_mean 0.000
_refine_ls_structure_factor_coef Fsqd
_refine_ls_weighting_details 'w=1/[\s^2^(Fo^2^)+(0.1412P)^2^+0.6514P] where P=(Fo^2^+2Fc^2^)/3'
_refine_ls_weighting_scheme calc
_refine_ls_wR_factor_gt 0.1887
_refine_ls_wR_factor_ref 0.2077
_reflns_number_gt 2155
_reflns_number_total 2408
_reflns_threshold_expression 'I > 2\s(I)'
_cod_data_source_file c8cc04409k2.cif
_cod_data_source_block 4954
_cod_depositor_comments 'Adding full bibliography for 7122061--7122064.cif.'
_cod_original_cell_volume 1966.09(19)
_cod_database_code 7122061
_platon_squeeze_void_probe_radius 1.20

loop_
_space_group_symop_operation_xyz
'x, y, z'
'-y, x-y, z'
'-x+y, -x, z'
'-x, -y, -z'
'y, -x+y, -z'
'x-y, x, -z'

loop_
_atom_site_label
_atom_site_type_symbol
_atom_site_fract_x
_atom_site_fract_y
_atom_site_fract_z
_atom_site_U_iso_or_equiv
_atom_site_adp_type
_atom_site_occupancy
_atom_site_site_symmetry_order
_atom_site_calc_flag
_atom_site_refinement_flags_posn
_atom_site_refinement_flags_adp
_atom_site_refinement_flags_occupancy
O1 O 0.38817(14) -0.05508(13) 0.4500(2) 0.0271(5) Uani 1 1 d . . .
H1 H 0.4309 -0.0703 0.4569 0.036 Uiso 1 1 calc GR . .
O2 O 0.40136(15) 0.23406(16) -0.0194(2) 0.0337(5) Uani 1 1 d . . .
N1 N 0.42986(16) 0.04863(15) 0.4858(2) 0.0217(5) Uani 1 1 d . . .
N2 N 0.6667 0.3333 0.3521(4) 0.0203(7) Uani 1 3 d S T P
C1 C 0.59750(18) 0.23355(18) 0.4019(3) 0.0224(6) Uani 1 1 d . . .
H1a H 0.5819 0.2358 0.5034 0.030 Uiso 1 1 calc R . .
H1b H 0.6285 0.1936 0.3948 0.030 Uiso 1 1 calc R . .
C2 C 0.50282(19) 0.18577(18) 0.3136(2) 0.0214(6) Uani 1 1 d . . .
C3 C 0.4975(2) 0.2320(2) 0.1866(3) 0.0234(6) Uani 1 1 d . . .
H3 H 0.5511 0.2917 0.1587 0.031 Uiso 1 1 calc R . .
C4 C 0.4134(2) 0.1900(2) 0.1022(3) 0.0260(6) Uani 1 1 d . . .
C5 C 0.3348(2) 0.0989(2) 0.1398(3) 0.0295(6) Uani 1 1 d . . .
H5 H 0.2790 0.0692 0.0814 0.039 Uiso 1 1 calc R . .
C6 C 0.3399(2) 0.0526(2) 0.2646(3) 0.0268(6) Uani 1 1 d . . .
H6 H 0.2874 -0.0086 0.2892 0.036 Uiso 1 1 calc R . .
C7 C 0.42275(19) 0.09643(19) 0.3544(3) 0.0217(6) Uani 1 1 d . . .
C8 C 0.3731(2) 0.0534(2) 0.6157(3) 0.0285(6) Uani 1 1 d . . .
C9 C 0.4115(3) 0.1607(2) 0.6513(3) 0.0418(8) Uani 1 1 d . . .
H9a H 0.4038 0.1932 0.5680 0.063 Uiso 1 1 calc GR . .
H9b H 0.4798 0.1913 0.6767 0.063 Uiso 1 1 calc GR . .
H9c H 0.3751 0.1656 0.7316 0.063 Uiso 1 1 calc GR . .
C10 C 0.2628(3) 0.0013(3) 0.5916(4) 0.0502(9) Uani 1 1 d . . .
H10a H 0.2308 0.0028 0.6797 0.075 Uiso 1 1 calc GR . .
H10b H 0.2397 -0.0657 0.5642 0.075 Uiso 1 1 calc GR . .
H10c H 0.2481 0.0337 0.5155 0.075 Uiso 1 1 calc GR . .
C11 C 0.3984(3) 0.0074(3) 0.7431(3) 0.0406(8) Uani 1 1 d . . .
H11a H 0.3741 0.0195 0.8319 0.061 Uiso 1 1 calc GR . .
H11b H 0.4684 0.0359 0.7494 0.061 Uiso 1 1 calc GR . .
H11c H 0.3686 -0.0622 0.7279 0.061 Uiso 1 1 calc GR . .
C12 C 0.4834(2) 0.3253(2) -0.0639(3) 0.0350(7) Uani 1 1 d . . .
H12a H 0.4999 0.3732 0.0118 0.052 Uiso 1 1 calc GR . .
H12b H 0.4669 0.3478 -0.1508 0.052 Uiso 1 1 calc GR . .
H12c H 0.5386 0.3165 -0.0826 0.052 Uiso 1 1 calc GR . .

loop_
_atom_site_aniso_label
_atom_site_aniso_U_11
_atom_site_aniso_U_22
_atom_site_aniso_U_33
_atom_site_aniso_U_23
_atom_site_aniso_U_13
_atom_site_aniso_U_12
O1 0.0324(10) 0.0198(9) 0.0256(10) -0.0003(7) 0.0037(8) 0.0105(8)
O2 0.0359(11) 0.0485(13) 0.0160(9) 0.0064(8) -0.0032(8) 0.0206(10)
N1 0.0312(11) 0.0180(10) 0.0156(10) 0.0012(8) 0.0034(8) 0.0121(9)
N2 0.0216(11) 0.0216(11) 0.0175(17) 0.000 0.000 0.0108(5)
C1 0.0252(13) 0.0255(13) 0.0151(11) 0.0030(9) 0.0001(9) 0.0117(11)
C2 0.0255(13) 0.0254(13) 0.0145(11) -0.0014(9) 0.0018(9) 0.0136(11)
C3 0.0267(13) 0.0291(13) 0.0142(11) 0.0016(9) 0.0020(9) 0.0138(11)
C4 0.0294(14) 0.0367(15) 0.0148(11) 0.0001(10) 0.0001(10) 0.0187(12)
C5 0.0278(14) 0.0405(16) 0.0191(12) -0.0050(11) -0.0027(10) 0.0162(12)
C6 0.0266(13) 0.0276(13) 0.0225(13) -0.0016(10) 0.0021(10) 0.0108(11)
C7 0.0259(13) 0.0258(13) 0.0144(11) -0.0014(9) 0.0023(9) 0.0138(11)
C8 0.0393(16) 0.0312(14) 0.0169(12) 0.0037(10) 0.0089(11) 0.0190(12)
C9 0.069(2) 0.0380(17) 0.0271(15) 0.0044(12) 0.0190(14) 0.0334(17)
C10 0.0395(18) 0.073(3) 0.0323(17) -0.0039(17) 0.0120(14) 0.0243(18)
C11 0.063(2) 0.0476(18) 0.0204(14) 0.0108(13) 0.0153(13) 0.0349(17)
C12 0.0427(17) 0.0460(18) 0.0202(13) 0.0084(12) 0.0011(11) 0.0251(14)

loop_
_atom_type_symbol
_atom_type_description
_atom_type_scat_dispersion_real
_atom_type_scat_dispersion_imag
_atom_type_scat_source
C C 0.0033 0.0016 'International Tables Vol C Tables 4.2.6.8 and 6.1.1.4'
H H 0.0000 0.0000 'International Tables Vol C Tables 4.2.6.8 and 6.1.1.4'
N N 0.0061 0.0033 'International Tables Vol C Tables 4.2.6.8 and 6.1.1.4'
O O 0.0106 0.0060 'International Tables Vol C Tables 4.2.6.8 and 6.1.1.4'

loop_
_geom_angle_atom_site_label_1
_geom_angle_atom_site_label_2
_geom_angle_atom_site_label_3
_geom_angle
_geom_angle_site_symmetry_1
_geom_angle_site_symmetry_3
C4 O2 C12 117.1(2) . .
O1 N1 C8 106.66(18) . .
C7 N1 O1 106.39(18) . .
C7 N1 C8 115.4(2) . .
C1 N2 C1 110.68(16) 2_655 3_665
C1 N2 C1 110.68(16) 2_655 .
C1 N2 C1 110.68(16) . 3_665
N2 C1 C2 112.3(2) . .
C3 C2 C1 119.1(2) . .
C7 C2 C1 121.5(2) . .
C7 C2 C3 119.4(2) . .
C4 C3 C2 120.7(2) . .
O2 C4 C3 123.6(2) . .
O2 C4 C5 116.5(2) . .
C3 C4 C5 119.9(2) . .
C6 C5 C4 119.5(3) . .
C5 C6 C7 121.1(3) . .
C2 C7 N1 118.8(2) . .
C2 C7 C6 119.2(2) . .
C6 C7 N1 121.9(2) . .
N1 C8 C10 113.6(2) . .
N1 C8 C11 106.3(2) . .
C9 C8 N1 108.0(2) . .
C9 C8 C10 110.1(3) . .
C9 C8 C11 107.9(3) . .
C10 C8 C11 110.7(3) . .

loop_
_geom_bond_atom_site_label_1
_geom_bond_atom_site_label_2
_geom_bond_distance
_geom_bond_site_symmetry_2
O1 N1 1.458(3) .
O2 C4 1.377(3) .
O2 C12 1.428(4) .
N1 C7 1.456(3) .
N1 C8 1.515(3) .
N2 C1 1.465(3) 3_665
N2 C1 1.465(3) 2_655
N2 C1 1.465(3) .
C1 C2 1.523(3) .
C2 C3 1.400(3) .
C2 C7 1.389(4) .
C3 C4 1.383(4) .
C4 C5 1.387(4) .
C5 C6 1.382(4) .
C6 C7 1.398(4) .
C8 C9 1.515(4) .
C8 C10 1.518(5) .
C8 C11 1.531(4) .

loop_
_geom_hbond_atom_site_label_D
_geom_hbond_atom_site_label_H
_geom_hbond_atom_site_label_A
_geom_hbond_distance_DH
_geom_hbond_distance_HA
_geom_hbond_distance_DA
_geom_hbond_angle_DHA
_geom_hbond_site_symmetry_A
O1 H1 N1 0.82 2.11 2.871(3) 155.2 4_656

loop_
_platon_squeeze_void_nr
_platon_squeeze_void_average_x
_platon_squeeze_void_average_y
_platon_squeeze_void_average_z
_platon_squeeze_void_volume
_platon_squeeze_void_count_electrons
_platon_squeeze_void_content
1 0.000 0.000 -0.011 294 77 ' '
2 0.333 0.667 0.268 10 5 ' '
3 0.667 0.333 0.732 11 6 ' '
